data_7101875
loop_
_publ_author_name
'Kaufhold, Oliver'
'Stasch, Andreas'
'Edwards, Peter G'
'Hahn, F Ekkehardt'

_publ_section_title
;
 Template controlled synthesis of a coordinated [11]ane-P2C NHC
 macrocycle.
;
_journal_issue 18
_journal_name_full 'Chemical communications (Cambridge, England)'
_journal_page_first 1822
_journal_page_last 1824
_journal_paper_doi 10.1039/b617033a
_journal_year 2007
_chemical_formula_sum 'C36 H30 Cl F2 N2 O6 P2 Re'
_chemical_formula_weight 908.21
_chemical_name_systematic
;
?
;
_space_group_IT_number 2
_symmetry_cell_setting triclinic
_symmetry_space_group_name_Hall '-P 1'
_symmetry_space_group_name_H-M 'P -1'
_atom_sites_solution_hydrogens geom
_atom_sites_solution_primary direct
_atom_sites_solution_secondary difmap
_audit_creation_method SHELXL-97
_cell_angle_alpha 75.388(5)
_cell_angle_beta 82.356(5)
_cell_angle_gamma 68.013(5)
_cell_formula_units_Z 2
_cell_length_a 9.030(5)
_cell_length_b 10.898(5)
_cell_length_c 19.929(5)
_cell_measurement_temperature 150(2)
_cell_volume 1758.1(13)
_computing_structure_refinement 'SHELXL-97 (Sheldrick, 1997)'
_computing_structure_solution 'SHELXS-97 (Sheldrick, 1990)'
_diffrn_ambient_temperature 150(2)
_diffrn_measured_fraction_theta_full 0.990
_diffrn_measured_fraction_theta_max 0.990
_diffrn_measurement_device_type 'Nonius Kappa CCD'
_diffrn_radiation_monochromator graphite
_diffrn_radiation_source 'fine-focus sealed tube'
_diffrn_radiation_type MoK\a
_diffrn_radiation_wavelength 0.71069
_diffrn_reflns_av_R_equivalents 0.0269
_diffrn_reflns_av_sigmaI/netI 0.0491
_diffrn_reflns_limit_h_max 11
_diffrn_reflns_limit_h_min -8
_diffrn_reflns_limit_k_max 13
_diffrn_reflns_limit_k_min -13
_diffrn_reflns_limit_l_max 25
_diffrn_reflns_limit_l_min -24
_diffrn_reflns_number 11366
_diffrn_reflns_theta_full 27.00
_diffrn_reflns_theta_max 27.00
_diffrn_reflns_theta_min 3.16
_exptl_absorpt_coefficient_mu 3.682
_exptl_absorpt_correction_T_max 0.7097
_exptl_absorpt_correction_T_min 0.4046
_exptl_absorpt_correction_type multi-scan
_exptl_absorpt_process_details 'Sortav (Blessing, 1995)'
_exptl_crystal_colour 'light yellow'
_exptl_crystal_density_diffrn 1.716
_exptl_crystal_density_method 'not measured'
_exptl_crystal_description block
_exptl_crystal_F_000 896
_exptl_crystal_size_max 0.30
_exptl_crystal_size_mid 0.20
_exptl_crystal_size_min 0.10
_refine_diff_density_max 0.787
_refine_diff_density_min -1.024
_refine_diff_density_rms 0.117
_refine_ls_extinction_method none
_refine_ls_goodness_of_fit_ref 1.045
_refine_ls_hydrogen_treatment noref
_refine_ls_matrix_type full
_refine_ls_number_parameters 451
_refine_ls_number_reflns 7586
_refine_ls_number_restraints 0
_refine_ls_restrained_S_all 1.045
_refine_ls_R_factor_all 0.0368
_refine_ls_R_factor_gt 0.0308
_refine_ls_shift/su_max 0.003
_refine_ls_shift/su_mean 0.000
_refine_ls_structure_factor_coef Fsqd
_refine_ls_weighting_details 'calc w=1/[\s^2^(Fo^2^)+(0.0054P)^2^+4.2575P] where P=(Fo^2^+2Fc^2^)/3'
_refine_ls_weighting_scheme calc
_refine_ls_wR_factor_gt 0.0660
_refine_ls_wR_factor_ref 0.0690
_reflns_number_gt 6915
_reflns_number_total 7586
_reflns_threshold_expression >2sigma(I)
_cod_data_source_file b617033a.txt
_cod_data_source_block complex[5]Clx3H2O
_cod_depositor_comments
;
The following automatic conversions were performed:
'_exptl_absorpt_correction_type' value 'multi scan' changed to
'multi-scan' according to
'/home/saulius/struct/CIF-dictionaries/cif_core.dic' dictionary named
'cif_core.dic' version 2.4.1 from 2010-06-29.

Automatic conversion script
Id: cif_fix_enum 1527 2010-12-29 10:47:43Z saulius 
;
_cod_original_sg_symbol_H-M P-1
_cod_database_code 7101875

loop_
_symmetry_equiv_pos_as_xyz
'x, y, z'
'-x, -y, -z'

loop_
_atom_site_label
_atom_site_type_symbol
_atom_site_fract_x
_atom_site_fract_y
_atom_site_fract_z
_atom_site_U_iso_or_equiv
_atom_site_adp_type
_atom_site_occupancy
_atom_site_symmetry_multiplicity
_atom_site_calc_flag
_atom_site_refinement_flags
Re1 Re 0.037516(16) 0.212830(15) 0.806615(7) 0.02139(5) Uani 1 1 d .
Cl1 Cl 0.23214(15) 0.62400(12) 0.53444(7) 0.0463(3) Uani 1 1 d .
P1 P 0.14574(11) 0.39052(10) 0.77659(5) 0.0220(2) Uani 1 1 d .
F1 F -0.0987(3) 0.5353(3) 0.87332(15) 0.0489(7) Uani 1 1 d .
O1 O -0.3076(4) 0.4224(4) 0.8048(2) 0.0559(10) Uani 1 1 d .
N1 N 0.0098(4) 0.3657(4) 0.64949(16) 0.0295(7) Uani 1 1 d .
C1 C 0.0641(4) 0.2444(4) 0.69431(19) 0.0238(8) Uani 1 1 d .
P2 P 0.31244(11) 0.07700(9) 0.79221(5) 0.01933(19) Uani 1 1 d .
F2 F 0.2422(3) -0.1249(3) 0.91010(13) 0.0435(7) Uani 1 1 d .
O2 O 0.0320(4) 0.1715(3) 0.96634(15) 0.0425(8) Uani 1 1 d .
N2 N 0.1358(4) 0.1482(3) 0.65777(16) 0.0272(7) Uani 1 1 d .
C2 C 0.0504(6) 0.3542(5) 0.5759(2) 0.0431(12) Uani 1 1 d .
H2A H 0.1269 0.3998 0.5544 0.052 Uiso 1 1 calc R
H2B H -0.0466 0.3940 0.5484 0.052 Uiso 1 1 calc R
O3 O -0.0603(4) -0.0344(3) 0.81267(18) 0.0476(8) Uani 1 1 d .
C3 C 0.1247(6) 0.2035(5) 0.5816(2) 0.0367(10) Uani 1 1 d .
H3A H 0.0564 0.1701 0.5616 0.044 Uiso 1 1 calc R
H3B H 0.2318 0.1788 0.5578 0.044 Uiso 1 1 calc R
O4 O 0.5519(5) 0.0661(4) 0.5387(2) 0.0595(10) Uani 1 1 d .
C4 C -0.0447(5) 0.4987(4) 0.6629(2) 0.0314(9) Uani 1 1 d .
O5 O 0.1397(4) 0.9290(4) 0.46802(18) 0.0522(9) Uani 1 1 d .
C5 C -0.1567(5) 0.6024(5) 0.6192(2) 0.0405(11) Uani 1 1 d .
H5 H -0.2054 0.5813 0.5864 0.049 Uiso 1 1 calc R
O6 O 0.5680(4) 0.6482(4) 0.50754(19) 0.0543(9) Uani 1 1 d .
C6 C -0.1973(6) 0.7354(5) 0.6233(3) 0.0517(14) Uani 1 1 d .
H6 H -0.2751 0.8053 0.5938 0.062 Uiso 1 1 calc R
C7 C -0.1255(6) 0.7680(5) 0.6703(3) 0.0487(13) Uani 1 1 d .
H7 H -0.1492 0.8601 0.6713 0.058 Uiso 1 1 calc R
C8 C -0.0191(5) 0.6650(4) 0.7155(2) 0.0364(10) Uani 1 1 d .
H8 H 0.0266 0.6872 0.7490 0.044 Uiso 1 1 calc R
C9 C 0.0230(4) 0.5288(4) 0.7132(2) 0.0287(9) Uani 1 1 d .
C10 C 0.1766(5) 0.4689(4) 0.8411(2) 0.0258(8) Uani 1 1 d .
C11 C 0.0490(5) 0.5326(4) 0.8830(2) 0.0333(9) Uani 1 1 d .
C12 C 0.0641(6) 0.5936(4) 0.9327(2) 0.0417(11) Uani 1 1 d .
H12 H -0.0265 0.6378 0.9594 0.050 Uiso 1 1 calc R
C13 C 0.2147(6) 0.5893(5) 0.9430(2) 0.0427(12) Uani 1 1 d .
H13 H 0.2281 0.6298 0.9777 0.051 Uiso 1 1 calc R
C14 C 0.3440(6) 0.5275(4) 0.9039(2) 0.0376(10) Uani 1 1 d .
H14 H 0.4467 0.5255 0.9113 0.045 Uiso 1 1 calc R
C15 C 0.3261(5) 0.4676(4) 0.8532(2) 0.0306(9) Uani 1 1 d .
H15 H 0.4172 0.4249 0.8263 0.037 Uiso 1 1 calc R
C16 C 0.3412(4) 0.3265(4) 0.73328(19) 0.0223(8) Uani 1 1 d .
C17 C 0.4175(4) 0.1861(4) 0.74114(18) 0.0208(7) Uani 1 1 d .
C18 C 0.5626(5) 0.1349(4) 0.7057(2) 0.0270(8) Uani 1 1 d .
H18 H 0.6132 0.0397 0.7100 0.032 Uiso 1 1 calc R
C19 C 0.6337(5) 0.2221(4) 0.6641(2) 0.0308(9) Uani 1 1 d .
H19 H 0.7347 0.1866 0.6412 0.037 Uiso 1 1 calc R
C20 C 0.5573(5) 0.3610(4) 0.6558(2) 0.0310(9) Uani 1 1 d .
H20 H 0.6053 0.4208 0.6267 0.037 Uiso 1 1 calc R
C21 C 0.4113(5) 0.4132(4) 0.6898(2) 0.0272(8) Uani 1 1 d .
H21 H 0.3589 0.5086 0.6835 0.033 Uiso 1 1 calc R
C22 C 0.4341(4) -0.0230(4) 0.86632(19) 0.0229(8) Uani 1 1 d .
C23 C 0.3825(5) -0.1125(4) 0.9182(2) 0.0287(9) Uani 1 1 d .
C24 C 0.4655(6) -0.1885(5) 0.9763(2) 0.0388(10) Uani 1 1 d .
H24 H 0.4249 -0.2476 1.0105 0.047 Uiso 1 1 calc R
C25 C 0.6104(6) -0.1777(5) 0.9845(2) 0.0425(11) Uani 1 1 d .
H25 H 0.6712 -0.2309 1.0239 0.051 Uiso 1 1 calc R
C26 C 0.6651(5) -0.0890(5) 0.9348(2) 0.0410(11) Uani 1 1 d .
H26 H 0.7631 -0.0802 0.9406 0.049 Uiso 1 1 calc R
C27 C 0.5786(5) -0.0126(4) 0.8765(2) 0.0308(9) Uani 1 1 d .
H27 H 0.6183 0.0478 0.8428 0.037 Uiso 1 1 calc R
C28 C 0.3275(5) -0.0397(4) 0.73878(19) 0.0250(8) Uani 1 1 d .
C29 C 0.2282(5) 0.0089(4) 0.6814(2) 0.0279(9) Uani 1 1 d .
C30 C 0.2307(6) -0.0803(5) 0.6420(2) 0.0382(11) Uani 1 1 d .
H30 H 0.1630 -0.0491 0.6039 0.046 Uiso 1 1 calc R
C31 C 0.3316(7) -0.2145(5) 0.6580(2) 0.0451(12) Uani 1 1 d .
H31 H 0.3330 -0.2745 0.6304 0.054 Uiso 1 1 calc R
C32 C 0.4306(6) -0.2626(5) 0.7136(2) 0.0419(11) Uani 1 1 d .
H32 H 0.5005 -0.3546 0.7238 0.050 Uiso 1 1 calc R
C33 C 0.4263(5) -0.1744(4) 0.7542(2) 0.0310(9) Uani 1 1 d .
H33 H 0.4920 -0.2071 0.7930 0.037 Uiso 1 1 calc R
C34 C -0.1825(5) 0.3444(5) 0.8046(2) 0.0355(10) Uani 1 1 d .
C35 C 0.0342(4) 0.1857(4) 0.9073(2) 0.0286(9) Uani 1 1 d .
C36 C -0.0278(5) 0.0576(5) 0.8118(2) 0.0316(9) Uani 1 1 d .

loop_
_atom_site_aniso_label
_atom_site_aniso_U_11
_atom_site_aniso_U_22
_atom_site_aniso_U_33
_atom_site_aniso_U_23
_atom_site_aniso_U_13
_atom_site_aniso_U_12
Re1 0.01662(8) 0.02547(9) 0.01994(9) -0.00009(6) -0.00202(6) -0.00785(6)
Cl1 0.0451(6) 0.0454(7) 0.0500(7) -0.0099(6) -0.0048(5) -0.0176(5)
P1 0.0180(4) 0.0196(5) 0.0245(5) -0.0024(4) -0.0006(4) -0.0041(4)
F1 0.0295(13) 0.0537(17) 0.0625(19) -0.0265(15) 0.0134(13) -0.0101(12)
O1 0.0199(16) 0.060(2) 0.069(3) -0.0018(19) -0.0036(16) -0.0005(16)
N1 0.0290(17) 0.037(2) 0.0210(17) 0.0042(15) -0.0059(14) -0.0150(15)
C1 0.0190(17) 0.034(2) 0.0208(19) -0.0005(16) -0.0045(15) -0.0151(16)
P2 0.0191(4) 0.0192(5) 0.0191(5) -0.0029(4) -0.0023(4) -0.0065(4)
F2 0.0471(16) 0.0434(15) 0.0434(15) 0.0105(12) -0.0136(12) -0.0289(13)
O2 0.0426(18) 0.058(2) 0.0228(16) -0.0108(15) -0.0018(14) -0.0115(16)
N2 0.0369(19) 0.0336(19) 0.0159(16) 0.0016(14) -0.0068(14) -0.0204(16)
C2 0.071(3) 0.048(3) 0.020(2) 0.003(2) -0.012(2) -0.034(3)
O3 0.048(2) 0.048(2) 0.059(2) -0.0099(17) 0.0029(17) -0.0332(17)
C3 0.042(2) 0.047(3) 0.021(2) 0.0019(19) -0.0063(18) -0.019(2)
O4 0.061(2) 0.053(2) 0.072(3) -0.015(2) 0.001(2) -0.0276(19)
C4 0.0215(19) 0.034(2) 0.028(2) 0.0055(18) -0.0023(16) -0.0063(17)
O5 0.046(2) 0.056(2) 0.054(2) -0.0216(18) -0.0080(17) -0.0080(17)
C5 0.026(2) 0.044(3) 0.038(3) 0.011(2) -0.0064(19) -0.008(2)
O6 0.052(2) 0.060(2) 0.061(2) -0.0205(19) -0.0068(18) -0.0247(19)
C6 0.029(2) 0.043(3) 0.051(3) 0.018(2) -0.004(2) 0.004(2)
C7 0.040(3) 0.028(2) 0.053(3) 0.005(2) 0.007(2) 0.005(2)
C8 0.035(2) 0.025(2) 0.040(3) -0.0003(19) 0.0013(19) -0.0047(18)
C9 0.0216(18) 0.026(2) 0.032(2) 0.0019(17) -0.0003(16) -0.0066(16)
C10 0.0258(19) 0.0195(19) 0.028(2) -0.0047(16) 0.0017(16) -0.0048(15)
C11 0.031(2) 0.026(2) 0.039(2) -0.0062(19) 0.0043(19) -0.0096(18)
C12 0.051(3) 0.033(2) 0.041(3) -0.020(2) 0.020(2) -0.014(2)
C13 0.070(3) 0.037(3) 0.032(2) -0.015(2) 0.008(2) -0.030(2)
C14 0.048(3) 0.038(3) 0.035(2) -0.011(2) 0.001(2) -0.024(2)
C15 0.034(2) 0.025(2) 0.032(2) -0.0047(18) 0.0015(18) -0.0120(18)
C16 0.0227(18) 0.0237(19) 0.0191(18) -0.0031(15) -0.0030(15) -0.0071(15)
C17 0.0222(17) 0.0261(19) 0.0158(18) -0.0042(15) -0.0035(14) -0.0098(15)
C18 0.028(2) 0.027(2) 0.025(2) -0.0078(17) 0.0014(16) -0.0087(17)
C19 0.026(2) 0.037(2) 0.029(2) -0.0094(18) 0.0052(17) -0.0124(18)
C20 0.031(2) 0.035(2) 0.029(2) -0.0024(18) 0.0026(17) -0.0177(19)
C21 0.031(2) 0.022(2) 0.027(2) -0.0023(16) -0.0029(17) -0.0100(17)
C22 0.0262(19) 0.0186(18) 0.0222(19) -0.0054(15) -0.0026(15) -0.0048(15)
C23 0.030(2) 0.026(2) 0.029(2) -0.0012(17) -0.0049(17) -0.0104(17)
C24 0.045(3) 0.034(2) 0.030(2) 0.0072(19) -0.006(2) -0.013(2)
C25 0.040(3) 0.044(3) 0.030(2) 0.003(2) -0.012(2) -0.005(2)
C26 0.030(2) 0.054(3) 0.035(3) 0.000(2) -0.0131(19) -0.013(2)
C27 0.025(2) 0.036(2) 0.028(2) -0.0026(18) -0.0017(17) -0.0098(18)
C28 0.031(2) 0.027(2) 0.0222(19) -0.0059(16) 0.0025(16) -0.0168(17)
C29 0.039(2) 0.031(2) 0.022(2) -0.0044(17) -0.0007(17) -0.0223(19)
C30 0.067(3) 0.037(3) 0.023(2) -0.0017(19) -0.006(2) -0.034(2)
C31 0.082(4) 0.037(3) 0.028(2) -0.011(2) 0.001(2) -0.033(3)
C32 0.065(3) 0.027(2) 0.037(3) -0.009(2) 0.004(2) -0.021(2)
C33 0.038(2) 0.028(2) 0.028(2) -0.0081(18) 0.0020(18) -0.0132(18)
C34 0.025(2) 0.044(3) 0.032(2) 0.003(2) -0.0036(18) -0.012(2)
C35 0.0213(19) 0.032(2) 0.030(2) -0.0058(18) -0.0018(16) -0.0069(17)
C36 0.024(2) 0.044(3) 0.028(2) -0.0034(19) -0.0011(17) -0.0161(19)

loop_
_atom_type_symbol
_atom_type_description
_atom_type_scat_dispersion_real
_atom_type_scat_dispersion_imag
_atom_type_scat_source
C C 0.0033 0.0016 'International Tables Vol C Tables 4.2.6.8 and 6.1.1.4'
H H 0.0000 0.0000 'International Tables Vol C Tables 4.2.6.8 and 6.1.1.4'
N N 0.0061 0.0033 'International Tables Vol C Tables 4.2.6.8 and 6.1.1.4'
O O 0.0106 0.0060 'International Tables Vol C Tables 4.2.6.8 and 6.1.1.4'
F F 0.0171 0.0103 'International Tables Vol C Tables 4.2.6.8 and 6.1.1.4'
P P 0.1023 0.0942 'International Tables Vol C Tables 4.2.6.8 and 6.1.1.4'
Cl Cl 0.1484 0.1585 'International Tables Vol C Tables 4.2.6.8 and 6.1.1.4'
Re Re -1.0185 7.2310 'International Tables Vol C Tables 4.2.6.8 and 6.1.1.4'

loop_
_geom_angle_atom_site_label_1
_geom_angle_atom_site_label_2
_geom_angle_atom_site_label_3
_geom_angle
C35 Re1 C36 93.19(17)
C35 Re1 C34 90.63(17)
C36 Re1 C34 94.23(18)
C35 Re1 C1 174.40(14)
C36 Re1 C1 90.52(15)
C34 Re1 C1 93.27(16)
C35 Re1 P2 96.60(11)
C36 Re1 P2 91.15(13)
C34 Re1 P2 170.73(13)
C1 Re1 P2 79.12(10)
C35 Re1 P1 97.93(12)
C36 Re1 P1 167.33(12)
C34 Re1 P1 91.72(13)
C1 Re1 P1 77.96(10)
P2 Re1 P1 81.58(5)
C9 P1 C10 105.29(19)
C9 P1 C16 106.01(18)
C10 P1 C16 105.18(17)
C9 P1 Re1 109.15(13)
C10 P1 Re1 122.21(13)
C16 P1 Re1 107.93(13)
C1 N1 C4 129.0(3)
C1 N1 C2 112.2(4)
C4 N1 C2 117.1(3)
N2 C1 N1 108.6(3)
N2 C1 Re1 126.3(3)
N1 C1 Re1 125.1(3)
C28 P2 C22 106.33(18)
C28 P2 C17 104.65(17)
C22 P2 C17 105.65(17)
C28 P2 Re1 108.88(13)
C22 P2 Re1 121.51(13)
C17 P2 Re1 108.58(13)
C1 N2 C29 129.3(3)
C1 N2 C3 112.5(3)
C29 N2 C3 118.0(3)
N1 C2 C3 103.1(3)
N2 C3 C2 103.1(3)
C5 C4 C9 120.0(4)
C5 C4 N1 117.8(4)
C9 C4 N1 121.9(3)
C6 C5 C4 120.4(5)
C5 C6 C7 120.4(4)
C8 C7 C6 119.2(5)
C7 C8 C9 121.6(5)
C8 C9 C4 118.1(4)
C8 C9 P1 122.9(3)
C4 C9 P1 118.7(3)
C11 C10 C15 116.1(4)
C11 C10 P1 120.6(3)
C15 C10 P1 123.3(3)
F1 C11 C12 118.4(4)
F1 C11 C10 118.0(4)
C12 C11 C10 123.6(4)
C11 C12 C13 118.3(4)
C14 C13 C12 120.6(4)
C13 C14 C15 120.3(4)
C14 C15 C10 121.2(4)
C21 C16 C17 119.5(3)
C21 C16 P1 121.8(3)
C17 C16 P1 118.6(3)
C18 C17 C16 119.7(3)
C18 C17 P2 122.1(3)
C16 C17 P2 117.9(3)
C19 C18 C17 120.3(4)
C20 C19 C18 119.9(4)
C21 C20 C19 120.3(4)
C20 C21 C16 120.2(4)
C23 C22 C27 116.2(4)
C23 C22 P2 120.3(3)
C27 C22 P2 123.4(3)
F2 C23 C24 118.5(4)
F2 C23 C22 117.8(3)
C24 C23 C22 123.7(4)
C23 C24 C25 118.8(4)
C26 C25 C24 119.4(4)
C25 C26 C27 120.7(4)
C26 C27 C22 121.1(4)
C33 C28 C29 119.7(4)
C33 C28 P2 122.2(3)
C29 C28 P2 118.0(3)
C30 C29 C28 119.2(4)
C30 C29 N2 117.4(4)
C28 C29 N2 123.1(3)
C31 C30 C29 120.2(4)
C30 C31 C32 121.0(4)
C31 C32 C33 119.1(4)
C28 C33 C32 120.8(4)
O1 C34 Re1 177.6(4)
O2 C35 Re1 179.1(4)
O3 C36 Re1 176.9(4)

loop_
_geom_bond_atom_site_label_1
_geom_bond_atom_site_label_2
_geom_bond_distance
Re1 C35 1.950(4)
Re1 C36 1.966(4)
Re1 C34 1.966(4)
Re1 C1 2.172(4)
Re1 P2 2.3895(14)
Re1 P1 2.3957(13)
P1 C9 1.804(4)
P1 C10 1.814(4)
P1 C16 1.823(4)
F1 C11 1.361(5)
O1 C34 1.131(5)
N1 C1 1.350(5)
N1 C4 1.428(5)
N1 C2 1.488(5)
C1 N2 1.342(5)
P2 C28 1.813(4)
P2 C22 1.817(4)
P2 C17 1.824(4)
F2 C23 1.357(5)
O2 C35 1.147(5)
N2 C29 1.420(5)
N2 C3 1.487(5)
C2 C3 1.504(7)
O3 C36 1.141(5)
C4 C5 1.392(6)
C4 C9 1.402(6)
C5 C6 1.376(7)
C6 C7 1.387(8)
C7 C8 1.381(6)
C8 C9 1.399(6)
C10 C11 1.394(5)
C10 C15 1.397(6)
C11 C12 1.370(6)
C12 C13 1.384(7)
C13 C14 1.364(6)
C14 C15 1.388(6)
C16 C21 1.391(5)
C16 C17 1.399(5)
C17 C18 1.390(5)
C18 C19 1.386(5)
C19 C20 1.385(6)
C20 C21 1.384(6)
C22 C23 1.393(5)
C22 C27 1.396(5)
C23 C24 1.368(6)
C24 C25 1.391(6)
C25 C26 1.379(6)
C26 C27 1.386(6)
C28 C33 1.381(6)
C28 C29 1.415(5)
C29 C30 1.388(5)
C30 C31 1.384(7)
C31 C32 1.386(7)
C32 C33 1.392(6)
